data_4072896
loop_
_publ_author_name
'Yamada, Junji'
'Fujiki, Michiya'
'Nomura, Kotohiro'

_publ_section_title
;
 Synthesis of Various (Arylimido)vanadium(V)&#x2212;Methyl Complexes
 Containing Ketimide Ligands and Reactions with Alcohols, Thiols, and
 Borates:&#x00A0; Implications for Unique Reactivity toward Alcohols
;
_journal_issue 10
_journal_name_full Organometallics
_journal_page_first 2579
_journal_paper_doi 10.1021/om061121w
_journal_volume 26
_journal_year 2007
_chemical_formula_moiety 'C34 H54 N3 S V '
_chemical_formula_sum 'C34 H54 N3 S V'
_chemical_formula_weight 587.82
_space_group_IT_number 14
_symmetry_cell_setting monoclinic
_symmetry_Int_Tables_number 14
_symmetry_space_group_name_Hall '-P 2ybc'
_symmetry_space_group_name_H-M 'P 1 21/c 1'
_cell_angle_alpha 89.988(14)
_cell_angle_beta 84.449(14)
_cell_angle_gamma 89.980(12)
_cell_formula_units_Z 4
_cell_length_a 12.086(3)
_cell_length_b 16.246(4)
_cell_length_c 17.986(7)
_cell_measurement_reflns_used 26300
_cell_measurement_temperature 243.1
_cell_measurement_theta_max 27.6
_cell_measurement_theta_min 3.0
_cell_volume 3515.0(18)
_computing_cell_refinement PROCESS-AUTO
_computing_data_collection PROCESS-AUTO
_computing_data_reduction CrystalStructure
_computing_publication_material 'CrystalStructure 3.7.0'
_computing_structure_refinement CRYSTALS
_computing_structure_solution SIR92
_diffrn_detector_area_resol_mean 10.00
_diffrn_measured_fraction_theta_full 0.994
_diffrn_measured_fraction_theta_max 0.994
_diffrn_measurement_device_type 'Rigaku RAXIS-RAPID'
_diffrn_measurement_method \w
_diffrn_radiation_type 'Mo K\a'
_diffrn_radiation_wavelength 0.71075
_diffrn_reflns_av_R_equivalents 0.026
_diffrn_reflns_limit_h_max 15
_diffrn_reflns_limit_h_min -15
_diffrn_reflns_limit_k_max 20
_diffrn_reflns_limit_k_min -21
_diffrn_reflns_limit_l_max 23
_diffrn_reflns_limit_l_min -23
_diffrn_reflns_number 33359
_diffrn_reflns_theta_full 27.49
_diffrn_reflns_theta_max 27.49
_exptl_absorpt_coefficient_mu 0.366
_exptl_absorpt_correction_T_max 0.929
_exptl_absorpt_correction_T_min 0.567
_exptl_absorpt_correction_type multi-scan
_exptl_absorpt_process_details
;
    Higashi, T. (1995). Program for Absorption Correction.
    Rigaku Corporation, Tokyo, Japan.
;
_exptl_crystal_colour brown
_exptl_crystal_density_diffrn 1.111
_exptl_crystal_density_method 'not measured'
_exptl_crystal_description prism
_exptl_crystal_F_000 1272.00
_exptl_crystal_size_max 0.80
_exptl_crystal_size_mid 0.60
_exptl_crystal_size_min 0.20
_refine_diff_density_max 1.18
_refine_diff_density_min -0.86
_refine_ls_extinction_method none
_refine_ls_goodness_of_fit_ref 1.002
_refine_ls_hydrogen_treatment refall
_refine_ls_number_parameters 406
_refine_ls_number_reflns 11424
_refine_ls_R_factor_gt 0.0627
_refine_ls_shift/su_max 0.0000
_refine_ls_structure_factor_coef F
_refine_ls_weighting_details 'w = 1/[0.0116Fo^2^ + 1.0000\s(Fo^2^)]'
_refine_ls_weighting_scheme calc
_refine_ls_wR_factor_ref 0.1220
_reflns_number_gt 11372
_reflns_number_total 8015
_reflns_threshold_expression F^2^>2.0\s(F^2^)
_cod_data_source_file om061121wsi20061211_072857.cif
_cod_data_source_block '_V3-75-1'
_cod_original_cell_volume 3515.1(18)
_cod_original_formula_sum 'C34 H54 N3 S V '
_cod_database_code 4072896

loop_
_symmetry_equiv_pos_site_id
_symmetry_equiv_pos_as_xyz
1 +X,+Y,+Z
2 -X,1/2+Y,1/2-Z
3 -X,-Y,-Z
4 +X,1/2-Y,1/2+Z

loop_
_atom_site_label
_atom_site_type_symbol
_atom_site_fract_x
_atom_site_fract_y
_atom_site_fract_z
_atom_site_U_iso_or_equiv
_atom_site_adp_type
_atom_site_occupancy
_atom_site_symmetry_multiplicity
_atom_site_calc_flag
_atom_site_refinement_flags
V(1) V 0.84807(3) 1.03496(2) 0.77333(2) 0.03196(10) Uani 1.00 1 d .
S(1) S 0.80610(5) 1.08896(4) 0.66119(3) 0.04463(16) Uani 1.00 1 d .
N(1) N 0.83491(16) 1.11799(11) 0.82738(11) 0.0395(4) Uani 1.00 1 d .
N(2) N 0.98767(14) 0.99569(12) 0.77586(12) 0.0423(5) Uani 1.00 1 d .
N(3) N 0.75239(14) 0.95358(11) 0.80657(11) 0.0389(4) Uani 1.00 1 d .
C(1) C 0.8008(2) 1.17859(12) 0.87906(13) 0.0438(6) Uani 1.00 1 d .
C(2) C 0.8785(2) 1.21177(16) 0.92350(16) 0.0574(7) Uani 1.00 1 d .
C(3) C 0.8426(3) 1.2724(2) 0.97488(19) 0.0800(11) Uani 1.00 1 d .
C(4) C 0.7355(4) 1.2987(2) 0.9818(2) 0.0886(12) Uani 1.00 1 d .
C(5) C 0.6594(3) 1.2662(2) 0.9379(2) 0.0808(11) Uani 1.00 1 d .
C(6) C 0.6898(2) 1.20455(17) 0.88606(16) 0.0576(7) Uani 1.00 1 d .
C(7) C 0.9968(3) 1.1834(2) 0.9148(2) 0.0829(12) Uani 1.00 1 d .
C(8) C 0.6069(2) 1.1681(2) 0.8386(2) 0.0728(10) Uani 1.00 1 d .
C(9) C 1.08724(19) 0.97031(13) 0.76899(16) 0.0463(6) Uani 1.00 1 d .
C(10) C 1.1778(2) 1.0231(2) 0.7234(2) 0.0632(8) Uani 1.00 1 d .
C(11) C 1.1253(2) 1.1007(2) 0.6948(2) 0.0702(9) Uani 1.00 1 d .
C(12) C 1.2327(3) 0.9747(2) 0.6576(2) 0.0975(14) Uani 1.00 1 d .
C(13) C 1.2643(2) 1.0499(2) 0.7764(2) 0.0912(13) Uani 1.00 1 d .
C(14) C 1.1100(2) 0.88773(17) 0.80721(19) 0.0564(7) Uani 1.00 1 d .
C(15) C 1.0994(8) 0.9059(3) 0.8901(3) 0.203(3) Uani 1.00 1 d .
C(16) C 1.0240(4) 0.8282(2) 0.7931(4) 0.138(2) Uani 1.00 1 d .
C(17) C 1.2222(3) 0.8475(3) 0.7880(4) 0.166(2) Uani 1.00 1 d .
C(18) C 0.69274(18) 0.90128(13) 0.84420(16) 0.0445(6) Uani 1.00 1 d .
C(19) C 0.6894(3) 0.8992(2) 0.92913(19) 0.0699(9) Uani 1.00 1 d .
C(20) C 0.5681(4) 0.9017(4) 0.9642(3) 0.161(2) Uani 1.00 1 d .
C(21) C 0.7495(5) 0.9706(2) 0.9564(2) 0.1264(19) Uani 1.00 1 d .
C(22) C 0.7463(4) 0.8203(2) 0.9543(2) 0.1143(17) Uani 1.00 1 d .
C(23) C 0.6250(2) 0.84241(17) 0.7963(2) 0.0604(8) Uani 1.00 1 d .
C(24) C 0.5811(4) 0.7628(2) 0.8341(2) 0.1163(17) Uani 1.00 1 d .
C(25) C 0.7030(3) 0.8131(2) 0.7262(2) 0.0923(13) Uani 1.00 1 d .
C(26) C 0.5336(3) 0.8931(2) 0.7682(3) 0.1089(17) Uani 1.00 1 d .
C(27) C 0.7502(2) 1.00892(13) 0.60905(12) 0.0426(5) Uani 1.00 1 d .
C(28) C 0.6365(2) 1.00977(16) 0.59959(13) 0.0481(6) Uani 1.00 1 d .
C(29) C 0.5929(2) 0.94938(18) 0.55762(19) 0.0634(8) Uani 1.00 1 d .
C(30) C 0.6582(3) 0.8882(2) 0.5243(2) 0.0767(10) Uani 1.00 1 d .
C(31) C 0.7696(3) 0.8874(2) 0.5317(2) 0.0744(10) Uani 1.00 1 d .
C(32) C 0.8180(2) 0.94629(17) 0.57432(16) 0.0548(7) Uani 1.00 1 d .
C(33) C 0.5604(2) 1.07599(18) 0.63480(18) 0.0581(8) Uani 1.00 1 d .
C(34) C 0.9404(2) 0.9438(2) 0.5836(2) 0.0824(11) Uani 1.00 1 d .
H(1) H 0.8939 1.2958 1.0057 0.096 Uiso 1.00 1 c R
H(2) H 0.7129 1.3401 1.0173 0.104 Uiso 1.00 1 c R
H(3) H 0.5851 1.2860 0.9430 0.095 Uiso 1.00 1 c R
H(4) H 1.0164 1.1671 0.8645 0.102 Uiso 1.00 1 c R
H(5) H 1.0439 1.2271 0.9272 0.102 Uiso 1.00 1 c R
H(6) H 1.0054 1.1380 0.9470 0.102 Uiso 1.00 1 c R
H(7) H 0.6061 1.1992 0.7939 0.087 Uiso 1.00 1 c R
H(8) H 0.5351 1.1692 0.8652 0.087 Uiso 1.00 1 c R
H(9) H 0.6270 1.1128 0.8265 0.087 Uiso 1.00 1 c R
H(10) H 1.1015 1.0904 0.6469 0.084 Uiso 1.00 1 c R
H(11) H 1.1785 1.1440 0.6914 0.084 Uiso 1.00 1 c R
H(12) H 1.0633 1.1162 0.7284 0.084 Uiso 1.00 1 c R
H(13) H 1.2952 0.9459 0.6726 0.114 Uiso 1.00 1 c R
H(14) H 1.2562 1.0114 0.6181 0.114 Uiso 1.00 1 c R
H(15) H 1.1811 0.9364 0.6409 0.114 Uiso 1.00 1 c R
H(16) H 1.2427 1.1012 0.7988 0.112 Uiso 1.00 1 c R
H(17) H 1.3351 1.0555 0.7489 0.111 Uiso 1.00 1 c R
H(18) H 1.2684 1.0095 0.8142 0.112 Uiso 1.00 1 c R
H(19) H 1.1696 0.9224 0.9045 0.247 Uiso 1.00 1 c R
H(20) H 1.0751 0.8578 0.9170 0.246 Uiso 1.00 1 c R
H(21) H 1.0469 0.9488 0.9008 0.247 Uiso 1.00 1 c R
H(22) H 0.9635 0.8332 0.8306 0.172 Uiso 1.00 1 c R
H(23) H 1.0538 0.7741 0.7941 0.171 Uiso 1.00 1 c R
H(24) H 0.9990 0.8384 0.7455 0.172 Uiso 1.00 1 c R
H(25) H 1.2180 0.8108 0.7473 0.198 Uiso 1.00 1 c R
H(26) H 1.2426 0.8179 0.8302 0.198 Uiso 1.00 1 c R
H(27) H 1.2764 0.8886 0.7746 0.198 Uiso 1.00 1 c R
H(28) H 0.5455 0.9573 0.9720 0.186 Uiso 1.00 1 c R
H(29) H 0.5626 0.8735 1.0107 0.186 Uiso 1.00 1 c R
H(30) H 0.5213 0.8758 0.9317 0.186 Uiso 1.00 1 c R
H(31) H 0.8255 0.9567 0.9581 0.151 Uiso 1.00 1 c R
H(32) H 0.7178 0.9851 1.0050 0.151 Uiso 1.00 1 c R
H(33) H 0.7437 1.0159 0.9235 0.151 Uiso 1.00 1 c R
H(34) H 0.6925 0.7778 0.9627 0.142 Uiso 1.00 1 c R
H(35) H 0.7793 0.8308 0.9992 0.142 Uiso 1.00 1 c R
H(36) H 0.8021 0.8035 0.9165 0.142 Uiso 1.00 1 c R
H(37) H 0.6357 0.7209 0.8260 0.142 Uiso 1.00 1 c R
H(38) H 0.5151 0.7462 0.8136 0.141 Uiso 1.00 1 c R
H(39) H 0.5654 0.7720 0.8862 0.141 Uiso 1.00 1 c R
H(40) H 0.6967 0.8501 0.6860 0.112 Uiso 1.00 1 c R
H(41) H 0.6815 0.7595 0.7122 0.111 Uiso 1.00 1 c R
H(42) H 0.7778 0.8120 0.7382 0.112 Uiso 1.00 1 c R
H(43) H 0.4697 0.8910 0.8034 0.135 Uiso 1.00 1 c R
H(44) H 0.5158 0.8718 0.7217 0.135 Uiso 1.00 1 c R
H(45) H 0.5576 0.9486 0.7620 0.134 Uiso 1.00 1 c R
H(46) H 0.5157 0.9501 0.5515 0.078 Uiso 1.00 1 c R
H(47) H 0.6262 0.8465 0.4961 0.094 Uiso 1.00 1 c R
H(48) H 0.8148 0.8457 0.5074 0.091 Uiso 1.00 1 c R
H(49) H 0.5305 1.0586 0.6830 0.070 Uiso 1.00 1 c R
H(50) H 0.5016 1.0856 0.6044 0.070 Uiso 1.00 1 c R
H(51) H 0.6015 1.1254 0.6391 0.070 Uiso 1.00 1 c R
H(52) H 0.9796 0.9756 0.5454 0.099 Uiso 1.00 1 c R
H(53) H 0.9659 0.8885 0.5804 0.099 Uiso 1.00 1 c R
H(54) H 0.9528 0.9659 0.6310 0.099 Uiso 1.00 1 c R

loop_
_atom_site_aniso_label
_atom_site_aniso_U_11
_atom_site_aniso_U_22
_atom_site_aniso_U_33
_atom_site_aniso_U_12
_atom_site_aniso_U_13
_atom_site_aniso_U_23
V(1) 0.0326(2) 0.0269(2) 0.0363(2) -0.00168(12) -0.00285(13) -0.00034(12)
S(1) 0.0597(3) 0.0350(2) 0.0399(3) -0.0002(2) -0.0083(2) 0.0034(2)
N(1) 0.0463(9) 0.0331(8) 0.0398(10) -0.0018(7) -0.0078(7) -0.0028(7)
N(2) 0.0373(9) 0.0360(9) 0.0532(12) -0.0028(7) -0.0029(8) 0.0006(8)
N(3) 0.0360(8) 0.0339(9) 0.0470(11) -0.0021(7) -0.0050(7) 0.0074(7)
C(1) 0.0626(14) 0.0291(10) 0.0393(12) -0.0008(9) -0.0032(10) -0.0015(8)
C(2) 0.0842(19) 0.0440(13) 0.0451(14) -0.0181(12) -0.0117(12) -0.0009(10)
C(3) 0.132(3) 0.0581(18) 0.0499(17) -0.031(2) -0.0070(18) -0.0131(14)
C(4) 0.139(3) 0.0535(18) 0.068(2) -0.009(2) 0.017(2) -0.0255(16)
C(5) 0.095(2) 0.0666(19) 0.074(2) 0.0153(18) 0.0248(19) -0.0104(17)
C(6) 0.0761(17) 0.0478(14) 0.0473(15) 0.0074(12) 0.0022(12) -0.0050(11)
C(7) 0.086(2) 0.093(2) 0.076(2) -0.0167(19) -0.0379(19) -0.0105(19)
C(8) 0.0537(15) 0.090(2) 0.074(2) 0.0195(15) -0.0056(14) -0.0128(18)
C(9) 0.0336(10) 0.0400(12) 0.0653(16) -0.0020(8) -0.0047(10) -0.0034(10)
C(10) 0.0369(11) 0.0631(17) 0.088(2) -0.0089(11) 0.0015(12) 0.0034(15)
C(11) 0.0523(15) 0.0681(18) 0.089(2) -0.0201(14) 0.0000(14) 0.0186(16)
C(12) 0.074(2) 0.102(3) 0.109(3) -0.004(2) 0.034(2) -0.000(2)
C(13) 0.0546(17) 0.079(2) 0.144(3) -0.0170(16) -0.033(2) 0.009(2)
C(14) 0.0445(12) 0.0486(14) 0.077(2) 0.0072(11) -0.0090(12) 0.0029(12)
C(15) 0.419(13) 0.118(4) 0.080(3) 0.084(6) -0.062(5) 0.020(3)
C(16) 0.122(3) 0.054(2) 0.253(7) -0.022(2) -0.086(4) 0.045(3)
C(17) 0.066(2) 0.096(3) 0.333(10) 0.022(2) -0.001(4) 0.080(4)
C(18) 0.0355(10) 0.0335(10) 0.0643(16) 0.0023(8) -0.0038(9) 0.0153(10)
C(19) 0.091(2) 0.0560(16) 0.0590(19) -0.0121(15) 0.0120(15) 0.0157(13)
C(20) 0.155(5) 0.190(6) 0.119(4) -0.025(4) 0.080(4) 0.002(4)
C(21) 0.227(5) 0.110(3) 0.0415(19) -0.069(3) -0.006(2) -0.004(2)
C(22) 0.163(4) 0.084(2) 0.107(3) -0.019(2) -0.071(3) 0.046(2)
C(23) 0.0496(13) 0.0476(14) 0.087(2) -0.0187(11) -0.0229(13) 0.0257(13)
C(24) 0.160(4) 0.079(2) 0.115(3) -0.073(2) -0.036(3) 0.030(2)
C(25) 0.103(2) 0.080(2) 0.096(2) -0.034(2) -0.017(2) -0.019(2)
C(26) 0.077(2) 0.105(3) 0.154(4) -0.000(2) -0.059(2) 0.019(3)
C(27) 0.0574(13) 0.0381(11) 0.0326(11) 0.0072(9) -0.0060(9) 0.0014(8)
C(28) 0.0595(14) 0.0465(13) 0.0389(13) 0.0083(11) -0.0089(10) 0.0040(9)
C(29) 0.0727(18) 0.0566(15) 0.0655(19) 0.0066(13) -0.0298(14) -0.0044(13)
C(30) 0.106(2) 0.0646(19) 0.065(2) 0.0109(18) -0.0384(18) -0.0193(15)
C(31) 0.103(2) 0.0625(18) 0.0609(19) 0.0306(17) -0.0261(17) -0.0248(15)
C(32) 0.0688(16) 0.0516(13) 0.0448(14) 0.0156(12) -0.0095(11) -0.0081(11)
C(33) 0.0560(14) 0.0552(15) 0.0631(18) 0.0097(12) -0.0058(12) -0.0017(12)
C(34) 0.072(2) 0.100(2) 0.074(2) 0.0357(19) -0.0061(17) -0.033(2)

loop_
_atom_type_symbol
_atom_type_description
_atom_type_scat_dispersion_real
_atom_type_scat_dispersion_imag
_atom_type_scat_source
C C 0.003 0.002
;
International Tables for Crystallography
(1992, Vol. C, Tables 4.2.6.8 and 6.1.1.4)
;
H H 0.000 0.000
;
International Tables for Crystallography
(1992, Vol. C, Table 6.1.1.4)
;
N N 0.006 0.003
;
International Tables for Crystallography
(1992, Vol. C, Tables 4.2.6.8 and 6.1.1.4)
;
S S 0.125 0.123
;
International Tables for Crystallography
(1992, Vol. C, Tables 4.2.6.8 and 6.1.1.4)
;
V V 0.300 0.529
;
International Tables for Crystallography
(1992, Vol. C, Tables 4.2.6.8 and 6.1.1.4)
;

loop_
_geom_angle_atom_site_label_1
_geom_angle_atom_site_label_2
_geom_angle_atom_site_label_3
_geom_angle
S(1) V(1) N(1) 100.77(7)
S(1) V(1) N(2) 116.22(7)
S(1) V(1) N(3) 112.21(6)
N(1) V(1) N(2) 107.95(9)
N(1) V(1) N(3) 112.09(8)
N(2) V(1) N(3) 107.49(8)
V(1) S(1) C(27) 108.14(8)
V(1) N(1) C(1) 166.55(17)
V(1) N(2) C(9) 172.8(2)
V(1) N(3) C(18) 166.84(19)
N(1) C(1) C(2) 118.9(2)
N(1) C(1) C(6) 119.6(2)
C(2) C(1) C(6) 121.5(2)
C(1) C(2) C(3) 118.0(3)
C(1) C(2) C(7) 120.6(2)
C(3) C(2) C(7) 121.4(3)
C(2) C(3) C(4) 121.1(3)
C(3) C(4) C(5) 120.9(3)
C(4) C(5) C(6) 120.8(3)
C(1) C(6) C(5) 117.7(3)
C(1) C(6) C(8) 121.1(2)
C(5) C(6) C(8) 121.2(3)
N(2) C(9) C(10) 119.0(2)
N(2) C(9) C(14) 116.6(2)
C(10) C(9) C(14) 124.4(2)
C(9) C(10) C(11) 109.8(2)
C(9) C(10) C(12) 110.9(2)
C(9) C(10) C(13) 108.3(2)
C(11) C(10) C(12) 109.3(3)
C(11) C(10) C(13) 107.6(2)
C(12) C(10) C(13) 110.9(2)
C(9) C(14) C(15) 105.5(3)
C(9) C(14) C(16) 109.7(3)
C(9) C(14) C(17) 117.9(3)
C(15) C(14) C(16) 107.9(4)
C(15) C(14) C(17) 107.3(5)
C(16) C(14) C(17) 108.1(3)
N(3) C(18) C(19) 120.5(2)
N(3) C(18) C(23) 114.6(2)
C(19) C(18) C(23) 124.9(2)
C(18) C(19) C(20) 110.0(3)
C(18) C(19) C(21) 110.4(2)
C(18) C(19) C(22) 110.0(2)
C(20) C(19) C(21) 108.8(3)
C(20) C(19) C(22) 109.6(3)
C(21) C(19) C(22) 107.9(3)
C(18) C(23) C(24) 116.5(3)
C(18) C(23) C(25) 108.7(2)
C(18) C(23) C(26) 106.8(2)
C(24) C(23) C(25) 104.8(2)
C(24) C(23) C(26) 112.2(3)
C(25) C(23) C(26) 107.5(3)
S(1) C(27) C(28) 119.01(18)
S(1) C(27) C(32) 121.8(2)
C(28) C(27) C(32) 119.1(2)
C(27) C(28) C(29) 119.5(2)
C(27) C(28) C(33) 121.3(2)
C(29) C(28) C(33) 119.2(2)
C(28) C(29) C(30) 121.6(3)
C(29) C(30) C(31) 119.7(3)
C(30) C(31) C(32) 121.2(3)
C(27) C(32) C(31) 118.9(2)
C(27) C(32) C(34) 120.2(2)
C(31) C(32) C(34) 120.9(2)
C(2) C(3) H(1) 119.5(4)
C(4) C(3) H(1) 119.4(4)
C(3) C(4) H(2) 119.6(5)
C(5) C(4) H(2) 119.5(5)
C(4) C(5) H(3) 119.6(4)
C(6) C(5) H(3) 119.6(4)
C(2) C(7) H(4) 109.4
C(2) C(7) H(5) 109.5
C(2) C(7) H(6) 109.5
H(4) C(7) H(5) 109.5
H(4) C(7) H(6) 109.5
H(5) C(7) H(6) 109.5
C(6) C(8) H(7) 109.4
C(6) C(8) H(8) 109.5
C(6) C(8) H(9) 109.5
H(7) C(8) H(8) 109.5
H(7) C(8) H(9) 109.5
H(8) C(8) H(9) 109.5
C(10) C(11) H(10) 109.4
C(10) C(11) H(11) 109.5
C(10) C(11) H(12) 109.5
H(10) C(11) H(11) 109.5
H(10) C(11) H(12) 109.5
H(11) C(11) H(12) 109.5
C(10) C(12) H(13) 109.4
C(10) C(12) H(14) 109.5
C(10) C(12) H(15) 109.5
H(13) C(12) H(14) 109.5
H(13) C(12) H(15) 109.5
H(14) C(12) H(15) 109.5
C(10) C(13) H(16) 109.5
C(10) C(13) H(17) 109.6
C(10) C(13) H(18) 109.3
H(16) C(13) H(17) 109.5
H(16) C(13) H(18) 109.5
H(17) C(13) H(18) 109.5
C(14) C(15) H(19) 109.4
C(14) C(15) H(20) 109.5
C(14) C(15) H(21) 109.5
H(19) C(15) H(20) 109.5
H(19) C(15) H(21) 109.5
H(20) C(15) H(21) 109.5
C(14) C(16) H(22) 109.4
C(14) C(16) H(23) 109.4
C(14) C(16) H(24) 109.6
H(22) C(16) H(23) 109.5
H(22) C(16) H(24) 109.5
H(23) C(16) H(24) 109.5
C(14) C(17) H(25) 109.4
C(14) C(17) H(26) 109.4
C(14) C(17) H(27) 109.6
H(25) C(17) H(26) 109.5
H(25) C(17) H(27) 109.5
H(26) C(17) H(27) 109.5
C(19) C(20) H(28) 109.5
C(19) C(20) H(29) 109.3
C(19) C(20) H(30) 109.6
H(28) C(20) H(29) 109.5
H(28) C(20) H(30) 109.5
H(29) C(20) H(30) 109.5
C(19) C(21) H(31) 109.4
C(19) C(21) H(32) 109.4
C(19) C(21) H(33) 109.5
H(31) C(21) H(32) 109.5
H(31) C(21) H(33) 109.5
H(32) C(21) H(33) 109.5
C(19) C(22) H(34) 109.3
C(19) C(22) H(35) 109.6
C(19) C(22) H(36) 109.5
H(34) C(22) H(35) 109.5
H(34) C(22) H(36) 109.5
H(35) C(22) H(36) 109.5
C(23) C(24) H(37) 109.4
C(23) C(24) H(38) 109.6
C(23) C(24) H(39) 109.5
H(37) C(24) H(38) 109.5
H(37) C(24) H(39) 109.5
H(38) C(24) H(39) 109.5
C(23) C(25) H(40) 109.4
C(23) C(25) H(41) 109.5
C(23) C(25) H(42) 109.5
H(40) C(25) H(41) 109.5
H(40) C(25) H(42) 109.5
H(41) C(25) H(42) 109.5
C(23) C(26) H(43) 109.5
C(23) C(26) H(44) 109.4
C(23) C(26) H(45) 109.5
H(43) C(26) H(44) 109.5
H(43) C(26) H(45) 109.5
H(44) C(26) H(45) 109.5
C(28) C(29) H(46) 119.2(3)
C(30) C(29) H(46) 119.2(3)
C(29) C(30) H(47) 120.2(4)
C(31) C(30) H(47) 120.1(4)
C(30) C(31) H(48) 119.3(4)
C(32) C(31) H(48) 119.4(4)
C(28) C(33) H(49) 109.5
C(28) C(33) H(50) 109.5
C(28) C(33) H(51) 109.5
H(49) C(33) H(50) 109.5
H(49) C(33) H(51) 109.5
H(50) C(33) H(51) 109.5
C(32) C(34) H(52) 109.4
C(32) C(34) H(53) 109.6
C(32) C(34) H(54) 109.4
H(52) C(34) H(53) 109.5
H(52) C(34) H(54) 109.5
H(53) C(34) H(54) 109.5

loop_
_geom_bond_atom_site_label_1
_geom_bond_atom_site_label_2
_geom_bond_distance
V(1) S(1) 2.3004(6)
V(1) N(1) 1.6614(18)
V(1) N(2) 1.8083(18)
V(1) N(3) 1.8192(18)
S(1) C(27) 1.775(2)
N(1) C(1) 1.389(2)
N(2) C(9) 1.267(2)
N(3) C(18) 1.267(2)
C(1) C(2) 1.399(4)
C(1) C(6) 1.400(4)
C(2) C(3) 1.391(4)
C(2) C(7) 1.496(4)
C(3) C(4) 1.357(6)
C(4) C(5) 1.374(6)
C(5) C(6) 1.394(4)
C(6) C(8) 1.501(4)
C(9) C(10) 1.559(3)
C(9) C(14) 1.544(3)
C(10) C(11) 1.523(4)
C(10) C(12) 1.520(5)
C(10) C(13) 1.545(5)
C(14) C(15) 1.512(6)
C(14) C(16) 1.460(5)
C(14) C(17) 1.515(5)
C(18) C(19) 1.525(4)
C(18) C(23) 1.570(4)
C(19) C(20) 1.540(6)
C(19) C(21) 1.477(6)
C(19) C(22) 1.544(5)
C(23) C(24) 1.532(5)
C(23) C(25) 1.572(5)
C(23) C(26) 1.503(5)
C(27) C(28) 1.402(3)
C(27) C(32) 1.413(3)
C(28) C(29) 1.374(4)
C(28) C(33) 1.513(3)
C(29) C(30) 1.371(4)
C(30) C(31) 1.366(5)
C(31) C(32) 1.390(4)
C(32) C(34) 1.505(4)
C(3) H(1) 0.950(5)
C(4) H(2) 0.950(5)
C(5) H(3) 0.950(5)
C(7) H(4) 0.950
C(7) H(5) 0.950
C(7) H(6) 0.950
C(8) H(7) 0.950
C(8) H(8) 0.950
C(8) H(9) 0.950
C(11) H(10) 0.950
C(11) H(11) 0.950
C(11) H(12) 0.950
C(12) H(13) 0.950
C(12) H(14) 0.950
C(12) H(15) 0.950
C(13) H(16) 0.950
C(13) H(17) 0.950
C(13) H(18) 0.950
C(15) H(19) 0.950
C(15) H(20) 0.950
C(15) H(21) 0.950
C(16) H(22) 0.950
C(16) H(23) 0.950
C(16) H(24) 0.950
C(17) H(25) 0.950
C(17) H(26) 0.950
C(17) H(27) 0.950
C(20) H(28) 0.950
C(20) H(29) 0.950
C(20) H(30) 0.950
C(21) H(31) 0.950
C(21) H(32) 0.950
C(21) H(33) 0.950
C(22) H(34) 0.950
C(22) H(35) 0.950
C(22) H(36) 0.950
C(24) H(37) 0.950
C(24) H(38) 0.950
C(24) H(39) 0.950
C(25) H(40) 0.950
C(25) H(41) 0.950
C(25) H(42) 0.950
C(26) H(43) 0.950
C(26) H(44) 0.950
C(26) H(45) 0.950
C(29) H(46) 0.950(4)
C(30) H(47) 0.950(5)
C(31) H(48) 0.950(4)
C(33) H(49) 0.950
C(33) H(50) 0.950
C(33) H(51) 0.950
C(34) H(52) 0.950
C(34) H(53) 0.950
C(34) H(54) 0.950

loop_
_geom_contact_atom_site_label_1
_geom_contact_atom_site_label_2
_geom_contact_distance
_geom_contact_site_symmetry_2
C(24) C(33) 3.503(5) 2_646
C(29) C(29) 3.598(4) 3_676
C(33) C(24) 3.502(5) 2_656
S(1) H(1) 3.446(3) 4_574
S(1) H(2) 3.140(4) 4_574
S(1) H(23) 3.582 2_756
N(1) H(23) 3.528 2_756
N(1) H(25) 3.491 2_756
C(1) H(25) 3.151 2_756
C(2) H(20) 3.184 3_777
C(2) H(53) 3.430 2_756
C(3) H(15) 3.410 2_756
C(3) H(20) 3.102 3_777
C(3) H(53) 3.075 2_756
C(4) H(15) 3.234 2_756
C(4) H(51) 3.357 4_575
C(5) H(13) 3.545 2_756
C(5) H(15) 3.585 2_756
C(5) H(25) 3.588 2_756
C(5) H(29) 3.567 3_677
C(6) H(25) 3.075 2_756
C(7) H(20) 3.139 3_777
C(7) H(35) 3.252 3_777
C(7) H(53) 3.365 2_756
C(8) H(25) 3.407 2_756
C(8) H(29) 3.306 3_677
C(8) H(38) 3.471 2_656
C(11) H(23) 3.546 2_756
C(11) H(37) 3.476 2_756
C(13) H(37) 3.484 2_756
C(13) H(41) 3.477 2_756
C(13) H(49) 3.484 1_655
C(15) H(6) 3.159 3_777
C(15) H(32) 3.520 3_777
C(17) H(7) 3.418 2_746
C(17) H(43) 3.111 1_655
C(20) H(8) 3.400 3_677
C(20) H(28) 2.853 3_677
C(21) H(19) 3.274 3_777
C(22) H(5) 3.550 3_777
C(22) H(47) 3.132(5) 4_565
C(22) H(48) 3.002(5) 4_565
C(24) H(7) 3.536 2_646
C(24) H(11) 3.481 2_746
C(24) H(47) 3.500(6) 4_565
C(24) H(50) 3.209 2_646
C(24) H(51) 3.144 2_646
C(25) H(11) 3.494 2_746
C(25) H(16) 3.526 2_746
C(26) H(13) 3.599 1_455
C(26) H(27) 3.100 1_455
C(27) H(2) 3.015(4) 4_574
C(28) H(2) 2.955(4) 4_574
C(28) H(46) 3.488(4) 3_676
C(29) H(3) 3.417(4) 2_646
C(29) H(14) 3.550 3_776
C(29) H(46) 2.957(4) 3_676
C(29) H(50) 3.282 3_676
C(30) H(3) 3.379(5) 2_646
C(30) H(14) 3.126 3_776
C(30) H(34) 2.930 4_564
C(30) H(50) 3.185 3_676
C(31) H(5) 3.567 2_746
C(31) H(10) 3.452 3_776
C(31) H(14) 3.197 3_776
C(31) H(34) 3.137 4_564
C(31) H(35) 3.592 4_564
C(32) H(52) 3.348 3_776
C(33) H(2) 2.995(5) 4_574
C(33) H(17) 3.265 1_455
C(33) H(37) 3.366 2_656
C(33) H(38) 3.029 2_656
C(33) H(39) 3.564 2_656
C(33) H(46) 3.585(4) 3_676
C(34) H(1) 3.428(5) 2_746
C(34) H(5) 3.530 2_746
C(34) H(52) 2.755 3_776
H(1) S(1) 3.446(3) 4_575
H(1) C(34) 3.429(5) 2_756
H(1) H(20) 2.899 3_777
H(1) H(48) 3.599(6) 2_756
H(1) H(52) 3.383 2_756
H(1) H(53) 2.652 2_756
H(2) S(1) 3.141(4) 4_575
H(2) C(27) 3.016(4) 4_575
H(2) C(28) 2.955(4) 4_575
H(2) C(33) 2.995(5) 4_575
H(2) H(15) 3.389 2_756
H(2) H(50) 3.108 4_575
H(2) H(51) 2.521 4_575
H(3) C(29) 3.416(4) 2_656
H(3) C(30) 3.378(5) 2_656
H(3) H(13) 3.547 2_756
H(3) H(29) 3.211 3_677
H(3) H(39) 3.542 3_677
H(3) H(44) 3.592 2_656
H(3) H(46) 2.927(4) 2_656
H(3) H(47) 2.853(5) 2_656
H(4) H(23) 3.513 2_756
H(4) H(24) 3.429 2_756
H(5) C(22) 3.550 3_777
H(5) C(31) 3.568 2_756
H(5) C(34) 3.530 2_756
H(5) H(20) 3.324 3_777
H(5) H(35) 2.783 3_777
H(5) H(36) 3.554 3_777
H(5) H(48) 2.899 2_756
H(5) H(53) 2.629 2_756
H(6) C(15) 3.159 3_777
H(6) H(19) 3.387 3_777
H(6) H(20) 2.545 3_777
H(6) H(21) 3.090 3_777
H(6) H(31) 3.183 3_777
H(6) H(35) 2.907 3_777
H(7) C(17) 3.419 2_756
H(7) C(24) 3.535 2_656
H(7) H(25) 2.837 2_756
H(7) H(26) 3.354 2_756
H(7) H(27) 3.559 2_756
H(7) H(38) 2.649 2_656
H(7) H(44) 3.192 2_656
H(8) C(20) 3.400 3_677
H(8) H(29) 2.520 3_677
H(8) H(38) 3.556 2_656
H(8) H(41) 3.413 2_656
H(9) H(29) 3.546 3_677
H(10) C(31) 3.452 3_776
H(10) H(48) 3.043 3_776
H(11) C(24) 3.482 2_756
H(11) C(25) 3.495 2_756
H(11) H(22) 3.561 2_756
H(11) H(23) 3.504 2_756
H(11) H(36) 3.232 2_756
H(11) H(37) 2.562 2_756
H(11) H(41) 3.157 2_756
H(11) H(42) 3.076 2_756
H(11) H(48) 3.571 3_776
H(12) H(23) 2.975 2_756
H(13) C(5) 3.546 2_746
H(13) C(26) 3.599 1_655
H(13) H(3) 3.547 2_746
H(13) H(43) 3.424 1_655
H(13) H(44) 3.128 1_655
H(13) H(46) 3.275 1_655
H(13) H(49) 3.402 1_655
H(13) H(50) 3.505 1_655
H(14) C(29) 3.550 3_776
H(14) C(30) 3.126 3_776
H(14) C(31) 3.197 3_776
H(14) H(46) 3.396 1_655
H(14) H(47) 3.317 3_776
H(14) H(48) 3.404 3_776
H(14) H(50) 3.189 1_655
H(15) C(3) 3.411 2_746
H(15) C(4) 3.234 2_746
H(15) C(5) 3.584 2_746
H(15) H(2) 3.389 2_746
H(16) C(25) 3.526 2_756
H(16) H(37) 3.216 2_756
H(16) H(41) 2.732 2_756
H(16) H(42) 3.502 2_756
H(17) C(33) 3.265 1_655
H(17) H(37) 3.011 2_756
H(17) H(41) 3.389 2_756
H(17) H(43) 3.324 1_655
H(17) H(45) 3.228 1_655
H(17) H(49) 2.538 1_655
H(17) H(50) 3.167 1_655
H(18) H(32) 3.273 3_777
H(18) H(43) 3.093 1_655
H(19) C(21) 3.274 3_777
H(19) H(6) 3.387 3_777
H(19) H(31) 3.161 3_777
H(19) H(32) 2.682 3_777
H(19) H(33) 3.507 3_777
H(20) C(2) 3.184 3_777
H(20) C(3) 3.102 3_777
H(20) C(7) 3.139 3_777
H(20) H(1) 2.899 3_777
H(20) H(5) 3.324 3_777
H(20) H(6) 2.545 3_777
H(21) H(6) 3.090 3_777
H(21) H(31) 3.454 3_777
H(22) H(11) 3.562 2_746
H(23) S(1) 3.580 2_746
H(23) N(1) 3.528 2_746
H(23) C(11) 3.547 2_746
H(23) H(4) 3.514 2_746
H(23) H(11) 3.505 2_746
H(23) H(12) 2.976 2_746
H(24) H(4) 3.430 2_746
H(25) N(1) 3.492 2_746
H(25) C(1) 3.152 2_746
H(25) C(5) 3.588 2_746
H(25) C(6) 3.075 2_746
H(25) C(8) 3.406 2_746
H(25) H(7) 2.836 2_746
H(25) H(43) 3.544 1_655
H(26) H(7) 3.354 2_746
H(26) H(38) 3.479 1_655
H(26) H(43) 2.986 1_655
H(27) C(26) 3.100 1_655
H(27) H(7) 3.558 2_746
H(27) H(43) 2.441 1_655
H(27) H(44) 2.970 1_655
H(27) H(45) 3.521 1_655
H(28) C(20) 2.853 3_677
H(28) H(28) 1.983 3_677
H(28) H(29) 3.045 3_677
H(28) H(30) 3.277 3_677
H(28) H(32) 3.303 3_677
H(29) C(5) 3.567 3_677
H(29) C(8) 3.306 3_677
H(29) H(3) 3.211 3_677
H(29) H(8) 2.520 3_677
H(29) H(9) 3.546 3_677
H(29) H(28) 3.045 3_677
H(30) H(28) 3.277 3_677
H(31) H(6) 3.183 3_777
H(31) H(19) 3.161 3_777
H(31) H(21) 3.454 3_777
H(32) C(15) 3.520 3_777
H(32) H(18) 3.273 3_777
H(32) H(19) 2.682 3_777
H(32) H(28) 3.303 3_677
H(33) H(19) 3.507 3_777
H(34) C(30) 2.930 4_565
H(34) C(31) 3.136 4_565
H(34) H(47) 2.235 4_565
H(34) H(48) 2.662 4_565
H(35) C(7) 3.252 3_777
H(35) C(31) 3.592 4_565
H(35) H(5) 2.783 3_777
H(35) H(6) 2.907 3_777
H(35) H(47) 3.428 4_565
H(35) H(48) 2.904 4_565
H(36) H(5) 3.554 3_777
H(36) H(11) 3.232 2_746
H(36) H(47) 3.453 4_565
H(36) H(48) 2.935 4_565
H(37) C(11) 3.475 2_746
H(37) C(13) 3.484 2_746
H(37) C(33) 3.367 2_646
H(37) H(11) 2.562 2_746
H(37) H(16) 3.216 2_746
H(37) H(17) 3.011 2_746
H(37) H(47) 3.242 4_565
H(37) H(49) 3.328 2_646
H(37) H(50) 2.958 2_646
H(37) H(51) 3.267 2_646
H(38) C(8) 3.472 2_646
H(38) C(33) 3.030 2_646
H(38) H(7) 2.649 2_646
H(38) H(8) 3.557 2_646
H(38) H(26) 3.479 1_455
H(38) H(49) 3.097 2_646
H(38) H(50) 2.994 2_646
H(38) H(51) 2.517 2_646
H(39) C(33) 3.565 2_646
H(39) H(3) 3.542 3_677
H(39) H(47) 2.904 4_565
H(39) H(50) 3.135 2_646
H(39) H(51) 3.183 2_646
H(41) C(13) 3.477 2_746
H(41) H(8) 3.414 2_646
H(41) H(11) 3.156 2_746
H(41) H(16) 2.731 2_746
H(41) H(17) 3.389 2_746
H(42) H(11) 3.076 2_746
H(42) H(16) 3.503 2_746
H(43) C(17) 3.111 1_455
H(43) H(13) 3.424 1_455
H(43) H(17) 3.324 1_455
H(43) H(18) 3.093 1_455
H(43) H(25) 3.544 1_455
H(43) H(26) 2.986 1_455
H(43) H(27) 2.441 1_455
H(44) H(3) 3.592 2_646
H(44) H(7) 3.193 2_646
H(44) H(13) 3.128 1_455
H(44) H(27) 2.970 1_455
H(45) H(17) 3.228 1_455
H(45) H(27) 3.521 1_455
H(46) C(28) 3.488(4) 3_676
H(46) C(29) 2.957(4) 3_676
H(46) C(33) 3.585(4) 3_676
H(46) H(3) 2.928(4) 2_646
H(46) H(13) 3.275 1_455
H(46) H(14) 3.396 1_455
H(46) H(46) 2.519(4) 3_676
H(46) H(50) 2.892 3_676
H(47) C(22) 3.131(5) 4_564
H(47) C(24) 3.501(6) 4_564
H(47) H(3) 2.854(5) 2_646
H(47) H(14) 3.317 3_776
H(47) H(34) 2.234 4_564
H(47) H(35) 3.427 4_564
H(47) H(36) 3.452 4_564
H(47) H(37) 3.242 4_564
H(47) H(39) 2.905 4_564
H(47) H(50) 2.723 3_676
H(48) C(22) 3.003(5) 4_564
H(48) H(1) 3.598(6) 2_746
H(48) H(5) 2.898 2_746
H(48) H(10) 3.043 3_776
H(48) H(11) 3.571 3_776
H(48) H(14) 3.404 3_776
H(48) H(34) 2.663 4_564
H(48) H(35) 2.904 4_564
H(48) H(36) 2.936 4_564
H(49) C(13) 3.484 1_455
H(49) H(13) 3.402 1_455
H(49) H(17) 2.538 1_455
H(49) H(37) 3.327 2_656
H(49) H(38) 3.096 2_656
H(50) C(24) 3.209 2_656
H(50) C(29) 3.282 3_676
H(50) C(30) 3.185 3_676
H(50) H(2) 3.108 4_574
H(50) H(13) 3.505 1_455
H(50) H(14) 3.189 1_455
H(50) H(17) 3.167 1_455
H(50) H(37) 2.958 2_656
H(50) H(38) 2.994 2_656
H(50) H(39) 3.134 2_656
H(50) H(46) 2.892 3_676
H(50) H(47) 2.723 3_676
H(51) C(4) 3.357 4_574
H(51) C(24) 3.143 2_656
H(51) H(2) 2.521 4_574
H(51) H(37) 3.267 2_656
H(51) H(38) 2.516 2_656
H(51) H(39) 3.181 2_656
H(52) C(32) 3.348 3_776
H(52) C(34) 2.755 3_776
H(52) H(1) 3.382 2_746
H(52) H(52) 1.837 3_776
H(52) H(53) 3.183 3_776
H(52) H(54) 3.336 3_776
H(53) C(2) 3.429 2_746
H(53) C(3) 3.074 2_746
H(53) C(7) 3.364 2_746
H(53) H(1) 2.651 2_746
H(53) H(5) 2.629 2_746
H(53) H(52) 3.183 3_776
H(54) H(52) 3.336 3_776

loop_
_geom_torsion_atom_site_label_1
_geom_torsion_atom_site_label_2
_geom_torsion_atom_site_label_3
_geom_torsion_atom_site_label_4
_geom_torsion
S(1) V(1) N(1) C(1) 104.8(7)
N(1) V(1) S(1) C(27) -152.27(10)
S(1) V(1) N(2) C(9) -3.5(15)
N(2) V(1) S(1) C(27) 91.41(11)
S(1) V(1) N(3) C(18) -156.6(7)
N(3) V(1) S(1) C(27) -32.86(10)
N(1) V(1) N(2) C(9) -115.7(14)
N(2) V(1) N(1) C(1) -132.9(7)
N(1) V(1) N(3) C(18) -44.1(7)
N(3) V(1) N(1) C(1) -14.7(8)
N(2) V(1) N(3) C(18) 74.4(7)
N(3) V(1) N(2) C(9) 123.2(14)
V(1) S(1) C(27) C(28) 108.31(18)
V(1) S(1) C(27) C(32) -74.3(2)
V(1) N(1) C(1) C(2) 135.7(7)
V(1) N(1) C(1) C(6) -43.8(8)
V(1) N(2) C(9) C(10) 44.1(15)
V(1) N(2) C(9) C(14) -135.8(13)
V(1) N(3) C(18) C(19) 4.1(8)
V(1) N(3) C(18) C(23) -176.6(6)
N(1) C(1) C(2) C(3) 179.97(18)
N(1) C(1) C(2) C(7) 0.9(3)
N(1) C(1) C(6) C(5) -179.2(2)
N(1) C(1) C(6) C(8) -0.1(2)
C(2) C(1) C(6) C(5) 1.3(4)
C(2) C(1) C(6) C(8) -179.5(2)
C(6) C(1) C(2) C(3) -0.6(3)
C(6) C(1) C(2) C(7) -179.7(2)
C(1) C(2) C(3) C(4) 0.0(4)
C(7) C(2) C(3) C(4) 179.1(3)
C(2) C(3) C(4) C(5) -0.2(4)
C(3) C(4) C(5) C(6) 1.0(5)
C(4) C(5) C(6) C(1) -1.5(4)
C(4) C(5) C(6) C(8) 179.3(3)
N(2) C(9) C(10) C(11) 0.7(4)
N(2) C(9) C(10) C(12) -120.2(3)
N(2) C(9) C(10) C(13) 118.0(2)
N(2) C(9) C(14) C(15) -71.8(4)
N(2) C(9) C(14) C(16) 44.1(4)
N(2) C(9) C(14) C(17) 168.5(3)
C(10) C(9) C(14) C(15) 108.2(4)
C(10) C(9) C(14) C(16) -135.8(3)
C(10) C(9) C(14) C(17) -11.5(5)
C(14) C(9) C(10) C(11) -179.3(2)
C(14) C(9) C(10) C(12) 59.8(4)
C(14) C(9) C(10) C(13) -62.0(3)
N(3) C(18) C(19) C(20) 128.0(3)
N(3) C(18) C(19) C(21) 7.8(4)
N(3) C(18) C(19) C(22) -111.2(3)
N(3) C(18) C(23) C(24) 161.6(2)
N(3) C(18) C(23) C(25) 43.6(3)
N(3) C(18) C(23) C(26) -72.0(3)
C(19) C(18) C(23) C(24) -19.0(4)
C(19) C(18) C(23) C(25) -137.1(2)
C(19) C(18) C(23) C(26) 107.3(3)
C(23) C(18) C(19) C(20) -51.3(4)
C(23) C(18) C(19) C(21) -171.5(3)
C(23) C(18) C(19) C(22) 69.5(3)
S(1) C(27) C(28) C(29) 178.2(2)
S(1) C(27) C(28) C(33) -1.8(3)
S(1) C(27) C(32) C(31) -177.4(2)
S(1) C(27) C(32) C(34) 2.7(3)
C(28) C(27) C(32) C(31) 0.0(3)
C(28) C(27) C(32) C(34) -179.9(2)
C(32) C(27) C(28) C(29) 0.8(3)
C(32) C(27) C(28) C(33) -179.3(2)
C(27) C(28) C(29) C(30) -0.3(4)
C(33) C(28) C(29) C(30) 179.8(2)
C(28) C(29) C(30) C(31) -1.0(5)
C(29) C(30) C(31) C(32) 1.8(5)
C(30) C(31) C(32) C(27) -1.3(4)
C(30) C(31) C(32) C(34) 178.6(3)

loop_
_cod_related_entry_id
_cod_related_entry_database
_cod_related_entry_code
1 ChemSpider 30659792
